data_4001351
loop_
_publ_author_name
'Boyle, Timothy J.'
'Hernandez-Sanchez, Bernadette A.'
'Baros, Christina M.'
'Brewer, Luke N.'
'Rodriguez, Mark A.'

_publ_section_title
;
 Influencing the Morphology and Phase of Calcium Ceramic Nanoparticles
 Based on the Calcium Alkoxide Precursors' Characteristics
;
_journal_issue 8
_journal_name_full 'Chemistry of Materials'
_journal_page_first 2016
_journal_paper_doi 10.1021/cm0700091
_journal_volume 19
_journal_year 2007
_chemical_formula_moiety 'C52 H62 Ca O6 Si2'
_chemical_formula_sum 'C52 H62 Ca O6 Si2'
_chemical_formula_weight 879.28
_chemical_name_systematic
; 
 ? 
;
_space_group_IT_number 2
_symmetry_cell_setting triclinic
_symmetry_space_group_name_Hall '-P 1'
_symmetry_space_group_name_H-M 'P -1'
_atom_sites_solution_hydrogens geom
_atom_sites_solution_primary direct
_atom_sites_solution_secondary difmap
_audit_creation_method SHELXL-97
_cell_angle_alpha 93.792(2)
_cell_angle_beta 90.235(2)
_cell_angle_gamma 103.998(2)
_cell_formula_units_Z 2
_cell_length_a 12.2051(15)
_cell_length_b 12.8757(16)
_cell_length_c 15.8624(19)
_cell_measurement_reflns_used 2070
_cell_measurement_temperature 203(2)
_cell_measurement_theta_max 0.182
_cell_measurement_theta_min 0.10
_cell_volume 2412.9(5)
_computing_cell_refinement 'SMART 5.054 (Bruker, 1998)'
_computing_data_collection 'SMART 5.054 (Bruker, 1998)'
_computing_data_reduction 'SAINT 6.02 (Bruker, 2001)'
_computing_molecular_graphics 'SHELXTL 5.1  (Bruker, 1998)'
_computing_publication_material 'SHELXTL 5.1  (Bruker, 1998)'
_computing_structure_refinement 'XSHELL 4.01 (Bruker, 2000)'
_computing_structure_solution 'SHELXTL 5.1  (Bruker, 1998)'
_diffrn_ambient_temperature 203(2)
_diffrn_measured_fraction_theta_full 0.982
_diffrn_measured_fraction_theta_max 0.982
_diffrn_measurement_device_type 'CCD area detector'
_diffrn_measurement_method 'phi and omega scans'
_diffrn_radiation_monochromator graphite
_diffrn_radiation_source 'fine-focus sealed tube'
_diffrn_radiation_type MoK\a
_diffrn_radiation_wavelength 0.71073
_diffrn_reflns_av_R_equivalents 0.0424
_diffrn_reflns_av_sigmaI/netI 0.0786
_diffrn_reflns_limit_h_max 14
_diffrn_reflns_limit_h_min -14
_diffrn_reflns_limit_k_max 15
_diffrn_reflns_limit_k_min -15
_diffrn_reflns_limit_l_max 19
_diffrn_reflns_limit_l_min -19
_diffrn_reflns_number 17596
_diffrn_reflns_theta_full 25.34
_diffrn_reflns_theta_max 25.34
_diffrn_reflns_theta_min 1.29
_exptl_absorpt_coefficient_mu 0.227
_exptl_absorpt_correction_T_max 0.98
_exptl_absorpt_correction_T_min 0.96
_exptl_absorpt_correction_type empirical
_exptl_absorpt_process_details 'SADABS ver 2.03, Sheldrick (1999).'
_exptl_crystal_colour colorless
_exptl_crystal_density_diffrn 1.210
_exptl_crystal_density_meas ?
_exptl_crystal_density_method 'not measured'
_exptl_crystal_description irregular
_exptl_crystal_F_000 940
_exptl_crystal_size_max 0.182
_exptl_crystal_size_mid 0.127
_exptl_crystal_size_min 0.10
_refine_diff_density_max 0.436
_refine_diff_density_min -0.316
_refine_diff_density_rms 0.057
_refine_ls_extinction_method none
_refine_ls_goodness_of_fit_ref 1.029
_refine_ls_hydrogen_treatment constr
_refine_ls_matrix_type full
_refine_ls_number_parameters 553
_refine_ls_number_reflns 8673
_refine_ls_number_restraints 0
_refine_ls_restrained_S_all 1.029
_refine_ls_R_factor_all 0.1048
_refine_ls_R_factor_gt 0.0620
_refine_ls_shift/su_max 0.000
_refine_ls_shift/su_mean 0.000
_refine_ls_structure_factor_coef Fsqd
_refine_ls_weighting_details 'calc w=1/[\s^2^(Fo^2^)+(0.0553P)^2^+1.3196P] where P=(Fo^2^+2Fc^2^)/3'
_refine_ls_weighting_scheme calc
_refine_ls_wR_factor_gt 0.1317
_refine_ls_wR_factor_ref 0.1505
_reflns_number_gt 5640
_reflns_number_total 8673
_reflns_threshold_expression >2sigma(I)
_cod_data_source_file cm0700091si20070102_090312.cif
_cod_data_source_block c:\frames\may161\work\may161s
_cod_depositor_comments
;
The following automatic conversions were performed:

'_symmetry_cell_setting' value 'Triclinic' changed to 'triclinic'
according to /home/saulius/struct/CIF-dictionaries/cif_core.dic
dictionary named 'cif_core.dic' version 2.4.1 from 2010-06-29.

Automatic conversion script
Id: cif_fix_values 1715 2011-07-08 13:25:40Z adriana 

The following automatic conversions were performed:

'_exptl_crystal_density_meas' value 'not_measured' was changed to '?'
- the value is perceived as not measured.

Automatic conversion script
Id: cif_fix_values 3008 2015-01-20 13:52:24Z robertas 
;
_cod_original_sg_symbol_H-M P-1
_cod_database_code 4001351

loop_
_symmetry_equiv_pos_as_xyz
'x, y, z'
'-x, -y, -z'

loop_
_atom_site_label
_atom_site_type_symbol
_atom_site_fract_x
_atom_site_fract_y
_atom_site_fract_z
_atom_site_U_iso_or_equiv
_atom_site_adp_type
_atom_site_occupancy
_atom_site_symmetry_multiplicity
_atom_site_calc_flag
_atom_site_refinement_flags
Ca1 Ca 0.5000 0.5000 0.5000 0.0258(2) Uani 1 2 d S
Ca2 Ca 0.0000 0.0000 0.0000 0.0304(3) Uani 1 2 d S
Si1 Si 0.73430(8) 0.48258(8) 0.34929(6) 0.0296(2) Uani 1 1 d .
Si2 Si 0.22006(8) -0.01421(7) 0.16520(6) 0.0293(2) Uani 1 1 d .
O1 O 0.36353(19) 0.38481(19) 0.40470(15) 0.0393(6) Uani 1 1 d .
O2 O 0.4790(2) 0.65999(19) 0.43548(15) 0.0405(6) Uani 1 1 d .
O3 O 0.63837(19) 0.49686(18) 0.41177(14) 0.0374(6) Uani 1 1 d .
O4 O -0.0070(3) 0.1773(2) 0.0519(2) 0.0793(11) Uani 1 1 d .
O5 O -0.1508(2) -0.0722(3) 0.09186(19) 0.0642(9) Uani 1 1 d .
O6 O 0.12347(19) -0.00429(18) 0.10210(15) 0.0366(6) Uani 1 1 d .
C1 C 0.3778(3) 0.3203(3) 0.3301(2) 0.0442(10) Uani 1 1 d .
H1A H 0.3634 0.2445 0.3419 0.053 Uiso 1 1 calc R
H1B H 0.4547 0.3435 0.3090 0.053 Uiso 1 1 calc R
C2 C 0.2929(3) 0.3374(4) 0.2671(2) 0.0566(12) Uani 1 1 d .
H2A H 0.2631 0.2718 0.2310 0.068 Uiso 1 1 calc R
H2B H 0.3270 0.3954 0.2314 0.068 Uiso 1 1 calc R
C3 C 0.1996(3) 0.3671(3) 0.3204(2) 0.0512(11) Uani 1 1 d .
H3A H 0.1876 0.4366 0.3064 0.061 Uiso 1 1 calc R
H3B H 0.1284 0.3124 0.3118 0.061 Uiso 1 1 calc R
C4 C 0.2436(3) 0.3725(3) 0.4110(2) 0.0465(10) Uani 1 1 d .
H4A H 0.2271 0.4336 0.4442 0.056 Uiso 1 1 calc R
H4B H 0.2087 0.3065 0.4380 0.056 Uiso 1 1 calc R
C5 C 0.3937(3) 0.6710(3) 0.3772(3) 0.0553(12) Uani 1 1 d .
H5A H 0.3238 0.6735 0.4067 0.066 Uiso 1 1 calc R
H5B H 0.3773 0.6108 0.3342 0.066 Uiso 1 1 calc R
C6 C 0.4401(6) 0.7721(4) 0.3385(5) 0.156(4) Uani 1 1 d .
H6A H 0.4628 0.7573 0.2807 0.188 Uiso 1 1 calc R
H6B H 0.3824 0.8133 0.3362 0.188 Uiso 1 1 calc R
C7 C 0.5343(4) 0.8319(4) 0.3868(4) 0.0818(16) Uani 1 1 d .
H7A H 0.5125 0.8837 0.4273 0.098 Uiso 1 1 calc R
H7B H 0.5929 0.8704 0.3503 0.098 Uiso 1 1 calc R
C8 C 0.5740(4) 0.7498(4) 0.4306(3) 0.0730(15) Uani 1 1 d .
H8A H 0.6348 0.7283 0.3991 0.088 Uiso 1 1 calc R
H8B H 0.6029 0.7781 0.4874 0.088 Uiso 1 1 calc R
C9 C 0.8764(3) 0.5772(3) 0.3754(2) 0.0312(8) Uani 1 1 d .
C10 C 0.8885(3) 0.6879(3) 0.3689(2) 0.0459(10) Uani 1 1 d .
H10 H 0.8279 0.7121 0.3474 0.055 Uiso 1 1 calc R
C11 C 0.9881(4) 0.7621(3) 0.3935(3) 0.0511(11) Uani 1 1 d .
H11 H 0.9939 0.8356 0.3889 0.061 Uiso 1 1 calc R
C12 C 1.0778(4) 0.7292(4) 0.4242(3) 0.0537(11) Uani 1 1 d .
H12 H 1.1449 0.7797 0.4411 0.064 Uiso 1 1 calc R
C13 C 1.0694(3) 0.6220(4) 0.4304(3) 0.0610(13) Uani 1 1 d .
H13 H 1.1308 0.5988 0.4514 0.073 Uiso 1 1 calc R
C14 C 0.9702(3) 0.5479(3) 0.4056(3) 0.0470(10) Uani 1 1 d .
H14 H 0.9665 0.4746 0.4096 0.056 Uiso 1 1 calc R
C15 C 0.7001(3) 0.5100(3) 0.2379(2) 0.0326(8) Uani 1 1 d .
C16 C 0.7763(3) 0.5149(3) 0.1719(2) 0.0457(10) Uani 1 1 d .
H16 H 0.8496 0.5076 0.1835 0.055 Uiso 1 1 calc R
C17 C 0.7475(4) 0.5302(3) 0.0903(3) 0.0572(12) Uani 1 1 d .
H17 H 0.7999 0.5302 0.0471 0.069 Uiso 1 1 calc R
C18 C 0.6434(4) 0.5452(3) 0.0720(3) 0.0613(13) Uani 1 1 d .
H18 H 0.6240 0.5563 0.0165 0.074 Uiso 1 1 calc R
C19 C 0.5671(4) 0.5441(3) 0.1358(3) 0.0595(12) Uani 1 1 d .
H19 H 0.4956 0.5557 0.1240 0.071 Uiso 1 1 calc R
C20 C 0.5949(3) 0.5259(3) 0.2170(3) 0.0446(10) Uani 1 1 d .
H20 H 0.5411 0.5243 0.2595 0.053 Uiso 1 1 calc R
C21 C 0.7528(3) 0.3408(3) 0.3471(2) 0.0309(8) Uani 1 1 d .
C22 C 0.8351(3) 0.3031(3) 0.3032(2) 0.0433(10) Uani 1 1 d .
H22 H 0.8876 0.3506 0.2719 0.052 Uiso 1 1 calc R
C23 C 0.8421(4) 0.1972(3) 0.3041(3) 0.0516(11) Uani 1 1 d .
H23 H 0.8991 0.1743 0.2740 0.062 Uiso 1 1 calc R
C24 C 0.7667(4) 0.1260(3) 0.3487(3) 0.0540(11) Uani 1 1 d .
H24 H 0.7720 0.0545 0.3496 0.065 Uiso 1 1 calc R
C25 C 0.6833(4) 0.1602(3) 0.3920(3) 0.0532(11) Uani 1 1 d .
H25 H 0.6305 0.1117 0.4222 0.064 Uiso 1 1 calc R
C26 C 0.6766(3) 0.2659(3) 0.3913(2) 0.0392(9) Uani 1 1 d .
H26 H 0.6190 0.2879 0.4214 0.047 Uiso 1 1 calc R
C27 C 0.0748(4) 0.2493(4) 0.1031(4) 0.096(2) Uani 1 1 d .
H27A H 0.1502 0.2512 0.0813 0.115 Uiso 1 1 calc R
H27B H 0.0719 0.2262 0.1608 0.115 Uiso 1 1 calc R
C28 C 0.0531(5) 0.3535(4) 0.1031(3) 0.0908(18) Uani 1 1 d .
H28A H 0.1197 0.4060 0.0851 0.109 Uiso 1 1 calc R
H28B H 0.0327 0.3771 0.1596 0.109 Uiso 1 1 calc R
C29 C -0.0422(6) 0.3413(4) 0.0424(4) 0.106(2) Uani 1 1 d .
H29A H -0.0989 0.3768 0.0662 0.127 Uiso 1 1 calc R
H29B H -0.0155 0.3736 -0.0103 0.127 Uiso 1 1 calc R
C30 C -0.0872(6) 0.2351(4) 0.0278(5) 0.143(3) Uani 1 1 d .
H30A H -0.1071 0.2185 -0.0324 0.171 Uiso 1 1 calc R
H30B H -0.1561 0.2137 0.0602 0.171 Uiso 1 1 calc R
C31 C -0.2458(4) -0.0277(4) 0.1103(3) 0.0600(12) Uani 1 1 d .
H31A H -0.2820 -0.0144 0.0582 0.072 Uiso 1 1 calc R
H31B H -0.2228 0.0397 0.1455 0.072 Uiso 1 1 calc R
C32 C -0.3239(4) -0.1124(4) 0.1571(3) 0.0790(16) Uani 1 1 d .
H32A H -0.3741 -0.1648 0.1178 0.095 Uiso 1 1 calc R
H32B H -0.3698 -0.0803 0.1967 0.095 Uiso 1 1 calc R
C33 C -0.2454(4) -0.1641(4) 0.2034(3) 0.0774(15) Uani 1 1 d .
H33A H -0.2225 -0.1262 0.2587 0.093 Uiso 1 1 calc R
H33B H -0.2811 -0.2395 0.2115 0.093 Uiso 1 1 calc R
C34 C -0.1480(4) -0.1547(4) 0.1474(3) 0.0755(15) Uani 1 1 d .
H34A H -0.0774 -0.1362 0.1809 0.091 Uiso 1 1 calc R
H34B H -0.1525 -0.2229 0.1148 0.091 Uiso 1 1 calc R
C35 C 0.2457(3) -0.1536(3) 0.1616(2) 0.0306(8) Uani 1 1 d .
C36 C 0.1741(3) -0.2335(3) 0.2041(2) 0.0388(9) Uani 1 1 d .
H36 H 0.1183 -0.2152 0.2386 0.047 Uiso 1 1 calc R
C37 C 0.1823(3) -0.3399(3) 0.1971(2) 0.0461(10) Uani 1 1 d .
H37 H 0.1315 -0.3923 0.2255 0.055 Uiso 1 1 calc R
C38 C 0.2646(4) -0.3674(3) 0.1486(3) 0.0504(11) Uani 1 1 d .
H38 H 0.2715 -0.4387 0.1443 0.061 Uiso 1 1 calc R
C39 C 0.3373(4) -0.2902(3) 0.1060(3) 0.0514(11) Uani 1 1 d .
H39 H 0.3936 -0.3090 0.0724 0.062 Uiso 1 1 calc R
C40 C 0.3278(3) -0.1850(3) 0.1126(2) 0.0388(9) Uani 1 1 d .
H40 H 0.3782 -0.1335 0.0831 0.047 Uiso 1 1 calc R
C41 C 0.1866(3) 0.0152(3) 0.2793(2) 0.0307(8) Uani 1 1 d .
C42 C 0.2553(3) 0.0000(3) 0.3456(2) 0.0405(9) Uani 1 1 d .
H42 H 0.3189 -0.0269 0.3328 0.049 Uiso 1 1 calc R
C43 C 0.2333(4) 0.0229(3) 0.4294(2) 0.0460(10) Uani 1 1 d .
H43 H 0.2809 0.0108 0.4725 0.055 Uiso 1 1 calc R
C44 C 0.1415(4) 0.0634(3) 0.4494(3) 0.0514(11) Uani 1 1 d .
H44 H 0.1268 0.0803 0.5061 0.062 Uiso 1 1 calc R
C45 C 0.0711(4) 0.0790(3) 0.3855(3) 0.0514(11) Uani 1 1 d .
H45 H 0.0076 0.1057 0.3985 0.062 Uiso 1 1 calc R
C46 C 0.0945(3) 0.0551(3) 0.3020(2) 0.0402(9) Uani 1 1 d .
H46 H 0.0460 0.0665 0.2592 0.048 Uiso 1 1 calc R
C47 C 0.3580(3) 0.0825(3) 0.1448(2) 0.0315(8) Uani 1 1 d .
C48 C 0.4598(3) 0.0859(3) 0.1866(2) 0.0472(10) Uani 1 1 d .
H48 H 0.4620 0.0336 0.2248 0.057 Uiso 1 1 calc R
C49 C 0.5575(3) 0.1634(3) 0.1740(3) 0.0525(11) Uani 1 1 d .
H49 H 0.6246 0.1628 0.2031 0.063 Uiso 1 1 calc R
C50 C 0.5569(4) 0.2412(3) 0.1192(3) 0.0532(11) Uani 1 1 d .
H50 H 0.6229 0.2947 0.1111 0.064 Uiso 1 1 calc R
C51 C 0.4581(4) 0.2403(3) 0.0758(3) 0.0520(11) Uani 1 1 d .
H51 H 0.4569 0.2927 0.0375 0.062 Uiso 1 1 calc R
C52 C 0.3611(3) 0.1622(3) 0.0889(2) 0.0410(9) Uani 1 1 d .
H52 H 0.2947 0.1629 0.0590 0.049 Uiso 1 1 calc R

loop_
_atom_site_aniso_label
_atom_site_aniso_U_11
_atom_site_aniso_U_22
_atom_site_aniso_U_33
_atom_site_aniso_U_23
_atom_site_aniso_U_13
_atom_site_aniso_U_12
Ca1 0.0244(5) 0.0267(5) 0.0251(5) 0.0002(4) 0.0001(4) 0.0043(4)
Ca2 0.0275(6) 0.0300(6) 0.0334(6) 0.0011(4) -0.0091(4) 0.0071(4)
Si1 0.0266(5) 0.0311(5) 0.0302(5) 0.0003(4) 0.0029(4) 0.0057(4)
Si2 0.0283(5) 0.0311(5) 0.0287(5) 0.0016(4) -0.0054(4) 0.0082(4)
O1 0.0333(14) 0.0428(15) 0.0367(15) -0.0084(12) -0.0039(11) 0.0024(12)
O2 0.0348(15) 0.0396(15) 0.0474(16) 0.0137(12) -0.0021(12) 0.0066(12)
O3 0.0339(14) 0.0357(14) 0.0397(15) -0.0040(11) 0.0081(11) 0.0048(11)
O4 0.086(2) 0.0456(18) 0.110(3) -0.0320(17) -0.069(2) 0.0346(17)
O5 0.0414(17) 0.093(2) 0.064(2) 0.0345(18) 0.0107(15) 0.0203(17)
O6 0.0307(14) 0.0389(14) 0.0411(15) 0.0052(11) -0.0098(11) 0.0097(11)
C1 0.049(2) 0.038(2) 0.043(2) -0.0111(18) -0.0033(19) 0.0094(19)
C2 0.054(3) 0.072(3) 0.039(2) -0.009(2) -0.012(2) 0.011(2)
C3 0.043(2) 0.051(3) 0.055(3) -0.005(2) -0.014(2) 0.004(2)
C4 0.033(2) 0.056(3) 0.044(2) -0.006(2) -0.0014(18) 0.0002(19)
C5 0.048(3) 0.052(3) 0.067(3) 0.006(2) -0.020(2) 0.014(2)
C6 0.191(7) 0.057(4) 0.197(8) 0.064(4) -0.137(6) -0.029(4)
C7 0.084(4) 0.055(3) 0.101(4) 0.031(3) -0.006(3) 0.000(3)
C8 0.044(3) 0.060(3) 0.108(4) 0.038(3) -0.015(3) -0.008(2)
C9 0.033(2) 0.032(2) 0.0259(19) 0.0030(15) 0.0073(15) 0.0013(16)
C10 0.039(2) 0.044(2) 0.053(3) 0.0003(19) 0.0049(19) 0.0082(19)
C11 0.055(3) 0.035(2) 0.057(3) -0.0038(19) 0.014(2) 0.000(2)
C12 0.041(3) 0.057(3) 0.050(3) 0.000(2) 0.000(2) -0.013(2)
C13 0.035(2) 0.069(3) 0.073(3) 0.019(3) -0.011(2) -0.003(2)
C14 0.036(2) 0.041(2) 0.060(3) 0.014(2) -0.007(2) -0.0016(19)
C15 0.033(2) 0.0292(19) 0.035(2) -0.0003(15) -0.0001(16) 0.0072(16)
C16 0.042(2) 0.061(3) 0.038(2) 0.0053(19) 0.0023(19) 0.018(2)
C17 0.069(3) 0.067(3) 0.037(2) 0.008(2) 0.007(2) 0.017(3)
C18 0.085(4) 0.058(3) 0.045(3) 0.009(2) -0.019(3) 0.026(3)
C19 0.055(3) 0.056(3) 0.074(3) 0.008(2) -0.021(3) 0.024(2)
C20 0.039(2) 0.043(2) 0.055(3) 0.0066(19) -0.001(2) 0.0148(19)
C21 0.0282(19) 0.035(2) 0.0285(19) 0.0000(15) -0.0045(15) 0.0072(16)
C22 0.036(2) 0.045(2) 0.051(2) 0.0039(19) 0.0068(19) 0.0136(19)
C23 0.048(3) 0.050(3) 0.064(3) -0.006(2) -0.001(2) 0.029(2)
C24 0.065(3) 0.038(2) 0.062(3) -0.002(2) -0.011(2) 0.020(2)
C25 0.063(3) 0.039(2) 0.057(3) 0.010(2) 0.001(2) 0.012(2)
C26 0.042(2) 0.036(2) 0.041(2) 0.0018(17) 0.0039(18) 0.0128(18)
C27 0.090(4) 0.072(4) 0.124(5) -0.054(3) -0.069(4) 0.035(3)
C28 0.112(5) 0.062(4) 0.077(4) -0.021(3) -0.018(3) -0.012(3)
C29 0.146(6) 0.059(4) 0.123(5) -0.008(3) -0.048(5) 0.047(4)
C30 0.158(6) 0.072(4) 0.212(8) -0.067(4) -0.144(6) 0.079(4)
C31 0.054(3) 0.075(3) 0.052(3) 0.000(2) 0.004(2) 0.019(3)
C32 0.053(3) 0.107(4) 0.077(4) 0.020(3) 0.022(3) 0.017(3)
C33 0.077(4) 0.072(4) 0.084(4) 0.024(3) 0.025(3) 0.014(3)
C34 0.073(4) 0.078(4) 0.079(4) 0.033(3) 0.006(3) 0.017(3)
C35 0.0300(19) 0.035(2) 0.0271(19) 0.0017(15) -0.0078(15) 0.0080(16)
C36 0.038(2) 0.041(2) 0.037(2) 0.0017(17) 0.0014(18) 0.0098(18)
C37 0.052(3) 0.031(2) 0.053(3) 0.0085(18) 0.002(2) 0.0039(19)
C38 0.063(3) 0.032(2) 0.060(3) -0.002(2) -0.004(2) 0.021(2)
C39 0.050(3) 0.052(3) 0.057(3) 0.003(2) 0.006(2) 0.022(2)
C40 0.037(2) 0.040(2) 0.041(2) 0.0082(17) 0.0021(18) 0.0114(18)
C41 0.032(2) 0.0277(19) 0.033(2) 0.0035(15) -0.0015(16) 0.0060(16)
C42 0.044(2) 0.040(2) 0.039(2) 0.0020(17) -0.0032(18) 0.0140(18)
C43 0.062(3) 0.043(2) 0.031(2) 0.0032(18) -0.009(2) 0.010(2)
C44 0.072(3) 0.041(2) 0.037(2) -0.0031(19) 0.013(2) 0.007(2)
C45 0.058(3) 0.049(3) 0.052(3) 0.004(2) 0.017(2) 0.020(2)
C46 0.037(2) 0.043(2) 0.042(2) 0.0065(18) 0.0000(18) 0.0107(18)
C47 0.035(2) 0.032(2) 0.0278(19) -0.0014(15) -0.0039(16) 0.0092(16)
C48 0.038(2) 0.052(3) 0.048(2) 0.014(2) -0.0111(19) 0.003(2)
C49 0.033(2) 0.065(3) 0.053(3) -0.002(2) -0.012(2) 0.002(2)
C50 0.047(3) 0.040(2) 0.063(3) -0.001(2) 0.005(2) -0.006(2)
C51 0.053(3) 0.045(3) 0.060(3) 0.017(2) 0.013(2) 0.011(2)
C52 0.037(2) 0.042(2) 0.045(2) 0.0079(18) 0.0007(18) 0.0109(18)

loop_
_atom_type_symbol
_atom_type_description
_atom_type_scat_dispersion_real
_atom_type_scat_dispersion_imag
_atom_type_scat_source
C C 0.0033 0.0016 'International Tables Vol C Tables 4.2.6.8 and 6.1.1.4'
H H 0.0000 0.0000 'International Tables Vol C Tables 4.2.6.8 and 6.1.1.4'
O O 0.0106 0.0060 'International Tables Vol C Tables 4.2.6.8 and 6.1.1.4'
Ca Ca 0.2262 0.3064 'International Tables Vol C Tables 4.2.6.8 and 6.1.1.4'
Si Si 0.0817 0.0704 'International Tables Vol C Tables 4.2.6.8 and 6.1.1.4'

loop_
_geom_angle_atom_site_label_1
_geom_angle_atom_site_label_2
_geom_angle_atom_site_label_3
_geom_angle
_geom_angle_site_symmetry_1
_geom_angle_site_symmetry_3
O3 Ca1 O3 180.000(1) 2_666 .
O3 Ca1 O1 87.96(8) 2_666 .
O3 Ca1 O1 92.04(8) . .
O3 Ca1 O1 92.04(8) 2_666 2_666
O3 Ca1 O1 87.96(8) . 2_666
O1 Ca1 O1 180.000(1) . 2_666
O3 Ca1 O2 92.85(8) 2_666 .
O3 Ca1 O2 87.15(8) . .
O1 Ca1 O2 92.43(8) . .
O1 Ca1 O2 87.57(8) 2_666 .
O3 Ca1 O2 87.15(8) 2_666 2_666
O3 Ca1 O2 92.85(8) . 2_666
O1 Ca1 O2 87.57(8) . 2_666
O1 Ca1 O2 92.43(8) 2_666 2_666
O2 Ca1 O2 180.0 . 2_666
O6 Ca2 O6 180.00(14) 2 .
O6 Ca2 O4 90.00(9) 2 .
O6 Ca2 O4 90.00(9) . .
O6 Ca2 O4 90.00(9) 2 2
O6 Ca2 O4 90.00(9) . 2
O4 Ca2 O4 180.0(2) . 2
O6 Ca2 O5 90.65(9) 2 .
O6 Ca2 O5 89.35(9) . .
O4 Ca2 O5 89.29(12) . .
O4 Ca2 O5 90.71(12) 2 .
O6 Ca2 O5 89.35(9) 2 2
O6 Ca2 O5 90.65(9) . 2
O4 Ca2 O5 90.71(12) . 2
O4 Ca2 O5 89.29(12) 2 2
O5 Ca2 O5 180.0(2) . 2
O3 Si1 C15 111.46(15) . .
O3 Si1 C9 114.19(14) . .
C15 Si1 C9 104.69(15) . .
O3 Si1 C21 110.49(15) . .
C15 Si1 C21 107.79(15) . .
C9 Si1 C21 107.86(15) . .
O6 Si2 C47 111.95(14) . .
O6 Si2 C41 112.55(14) . .
C47 Si2 C41 106.12(15) . .
O6 Si2 C35 113.29(13) . .
C47 Si2 C35 107.77(15) . .
C41 Si2 C35 104.61(15) . .
C1 O1 C4 105.3(3) . .
C1 O1 Ca1 130.8(2) . .
C4 O1 Ca1 123.8(2) . .
C5 O2 C8 108.4(3) . .
C5 O2 Ca1 128.6(2) . .
C8 O2 Ca1 120.3(2) . .
Si1 O3 Ca1 174.49(15) . .
C27 O4 C30 106.5(3) . .
C27 O4 Ca2 126.4(3) . .
C30 O4 Ca2 126.6(3) . .
C34 O5 C31 109.9(3) . .
C34 O5 Ca2 123.8(3) . .
C31 O5 Ca2 125.4(2) . .
Si2 O6 Ca2 172.30(15) . .
O1 C1 C2 105.1(3) . .
O1 C1 H1A 110.7 . .
C2 C1 H1A 110.7 . .
O1 C1 H1B 110.7 . .
C2 C1 H1B 110.7 . .
H1A C1 H1B 108.8 . .
C1 C2 C3 104.9(3) . .
C1 C2 H2A 110.8 . .
C3 C2 H2A 110.8 . .
C1 C2 H2B 110.8 . .
C3 C2 H2B 110.8 . .
H2A C2 H2B 108.8 . .
C4 C3 C2 104.0(3) . .
C4 C3 H3A 111.0 . .
C2 C3 H3A 111.0 . .
C4 C3 H3B 111.0 . .
C2 C3 H3B 111.0 . .
H3A C3 H3B 109.0 . .
O1 C4 C3 105.5(3) . .
O1 C4 H4A 110.6 . .
C3 C4 H4A 110.6 . .
O1 C4 H4B 110.6 . .
C3 C4 H4B 110.6 . .
H4A C4 H4B 108.8 . .
O2 C5 C6 105.4(4) . .
O2 C5 H5A 110.7 . .
C6 C5 H5A 110.7 . .
O2 C5 H5B 110.7 . .
C6 C5 H5B 110.7 . .
H5A C5 H5B 108.8 . .
C7 C6 C5 109.3(4) . .
C7 C6 H6A 109.8 . .
C5 C6 H6A 109.8 . .
C7 C6 H6B 109.8 . .
C5 C6 H6B 109.8 . .
H6A C6 H6B 108.3 . .
C6 C7 C8 103.7(4) . .
C6 C7 H7A 111.0 . .
C8 C7 H7A 111.0 . .
C6 C7 H7B 111.0 . .
C8 C7 H7B 111.0 . .
H7A C7 H7B 109.0 . .
O2 C8 C7 106.9(4) . .
O2 C8 H8A 110.3 . .
C7 C8 H8A 110.3 . .
O2 C8 H8B 110.3 . .
C7 C8 H8B 110.3 . .
H8A C8 H8B 108.6 . .
C14 C9 C10 115.8(3) . .
C14 C9 Si1 125.4(3) . .
C10 C9 Si1 118.7(3) . .
C11 C10 C9 121.4(4) . .
C11 C10 H10 119.3 . .
C9 C10 H10 119.3 . .
C12 C11 C10 120.6(4) . .
C12 C11 H11 119.7 . .
C10 C11 H11 119.7 . .
C11 C12 C13 119.5(4) . .
C11 C12 H12 120.2 . .
C13 C12 H12 120.2 . .
C12 C13 C14 120.0(4) . .
C12 C13 H13 120.0 . .
C14 C13 H13 120.0 . .
C9 C14 C13 122.7(4) . .
C9 C14 H14 118.6 . .
C13 C14 H14 118.6 . .
C20 C15 C16 115.9(3) . .
C20 C15 Si1 120.8(3) . .
C16 C15 Si1 123.2(3) . .
C17 C16 C15 122.1(4) . .
C17 C16 H16 119.0 . .
C15 C16 H16 119.0 . .
C18 C17 C16 120.4(4) . .
C18 C17 H17 119.8 . .
C16 C17 H17 119.8 . .
C17 C18 C19 119.2(4) . .
C17 C18 H18 120.4 . .
C19 C18 H18 120.4 . .
C18 C19 C20 120.4(4) . .
C18 C19 H19 119.8 . .
C20 C19 H19 119.8 . .
C19 C20 C15 121.9(4) . .
C19 C20 H20 119.0 . .
C15 C20 H20 119.0 . .
C22 C21 C26 116.2(3) . .
C22 C21 Si1 125.5(3) . .
C26 C21 Si1 118.3(3) . .
C23 C22 C21 121.8(4) . .
C23 C22 H22 119.1 . .
C21 C22 H22 119.1 . .
C24 C23 C22 120.5(4) . .
C24 C23 H23 119.8 . .
C22 C23 H23 119.8 . .
C23 C24 C25 119.3(4) . .
C23 C24 H24 120.4 . .
C25 C24 H24 120.4 . .
C24 C25 C26 120.2(4) . .
C24 C25 H25 119.9 . .
C26 C25 H25 119.9 . .
C25 C26 C21 121.9(4) . .
C25 C26 H26 119.0 . .
C21 C26 H26 119.0 . .
O4 C27 C28 108.8(4) . .
O4 C27 H27A 109.9 . .
C28 C27 H27A 109.9 . .
O4 C27 H27B 109.9 . .
C28 C27 H27B 109.9 . .
H27A C27 H27B 108.3 . .
C27 C28 C29 105.0(4) . .
C27 C28 H28A 110.7 . .
C29 C28 H28A 110.7 . .
C27 C28 H28B 110.7 . .
C29 C28 H28B 110.7 . .
H28A C28 H28B 108.8 . .
C30 C29 C28 106.9(4) . .
C30 C29 H29A 110.3 . .
C28 C29 H29A 110.3 . .
C30 C29 H29B 110.3 . .
C28 C29 H29B 110.3 . .
H29A C29 H29B 108.6 . .
C29 C30 O4 109.4(5) . .
C29 C30 H30A 109.8 . .
O4 C30 H30A 109.8 . .
C29 C30 H30B 109.8 . .
O4 C30 H30B 109.8 . .
H30A C30 H30B 108.2 . .
O5 C31 C32 104.0(4) . .
O5 C31 H31A 111.0 . .
C32 C31 H31A 111.0 . .
O5 C31 H31B 111.0 . .
C32 C31 H31B 111.0 . .
H31A C31 H31B 109.0 . .
C31 C32 C33 103.9(4) . .
C31 C32 H32A 111.0 . .
C33 C32 H32A 111.0 . .
C31 C32 H32B 111.0 . .
C33 C32 H32B 111.0 . .
H32A C32 H32B 109.0 . .
C34 C33 C32 103.6(4) . .
C34 C33 H33A 111.0 . .
C32 C33 H33A 111.0 . .
C34 C33 H33B 111.0 . .
C32 C33 H33B 111.0 . .
H33A C33 H33B 109.0 . .
O5 C34 C33 107.7(4) . .
O5 C34 H34A 110.2 . .
C33 C34 H34A 110.2 . .
O5 C34 H34B 110.2 . .
C33 C34 H34B 110.2 . .
H34A C34 H34B 108.5 . .
C40 C35 C36 116.4(3) . .
C40 C35 Si2 123.6(3) . .
C36 C35 Si2 119.8(3) . .
C35 C36 C37 122.2(4) . .
C35 C36 H36 118.9 . .
C37 C36 H36 118.9 . .
C38 C37 C36 119.6(4) . .
C38 C37 H37 120.2 . .
C36 C37 H37 120.2 . .
C37 C38 C39 119.7(4) . .
C37 C38 H38 120.2 . .
C39 C38 H38 120.2 . .
C38 C39 C40 120.4(4) . .
C38 C39 H39 119.8 . .
C40 C39 H39 119.8 . .
C39 C40 C35 121.7(4) . .
C39 C40 H40 119.1 . .
C35 C40 H40 119.1 . .
C46 C41 C42 116.1(3) . .
C46 C41 Si2 122.3(3) . .
C42 C41 Si2 121.6(3) . .
C43 C42 C41 122.4(4) . .
C43 C42 H42 118.8 . .
C41 C42 H42 118.8 . .
C44 C43 C42 119.7(4) . .
C44 C43 H43 120.1 . .
C42 C43 H43 120.1 . .
C43 C44 C45 119.5(4) . .
C43 C44 H44 120.2 . .
C45 C44 H44 120.2 . .
C44 C45 C46 119.8(4) . .
C44 C45 H45 120.1 . .
C46 C45 H45 120.1 . .
C41 C46 C45 122.4(4) . .
C41 C46 H46 118.8 . .
C45 C46 H46 118.8 . .
C52 C47 C48 115.7(3) . .
C52 C47 Si2 119.7(3) . .
C48 C47 Si2 124.4(3) . .
C49 C48 C47 122.4(4) . .
C49 C48 H48 118.8 . .
C47 C48 H48 118.8 . .
C50 C49 C48 120.2(4) . .
C50 C49 H49 119.9 . .
C48 C49 H49 119.9 . .
C49 C50 C51 119.3(4) . .
C49 C50 H50 120.3 . .
C51 C50 H50 120.3 . .
C52 C51 C50 119.9(4) . .
C52 C51 H51 120.0 . .
C50 C51 H51 120.0 . .
C51 C52 C47 122.5(4) . .
C51 C52 H52 118.8 . .
C47 C52 H52 118.8 . .

loop_
_geom_bond_atom_site_label_1
_geom_bond_atom_site_label_2
_geom_bond_distance
_geom_bond_site_symmetry_2
Ca1 O3 2.204(2) 2_666
Ca1 O3 2.204(2) .
Ca1 O1 2.397(2) .
Ca1 O1 2.397(2) 2_666
Ca1 O2 2.427(2) .
Ca1 O2 2.427(2) 2_666
Ca2 O6 2.220(2) 2
Ca2 O6 2.220(2) .
Ca2 O4 2.397(3) .
Ca2 O4 2.397(3) 2
Ca2 O5 2.397(3) .
Ca2 O5 2.397(3) 2
Si1 O3 1.574(2) .
Si1 C15 1.889(4) .
Si1 C9 1.890(3) .
Si1 C21 1.891(3) .
Si2 O6 1.577(2) .
Si2 C47 1.880(4) .
Si2 C41 1.891(3) .
Si2 C35 1.893(3) .
O1 C1 1.436(4) .
O1 C4 1.439(4) .
O2 C5 1.429(4) .
O2 C8 1.433(4) .
O4 C27 1.400(5) .
O4 C30 1.430(5) .
O5 C34 1.431(5) .
O5 C31 1.436(5) .
C1 C2 1.500(5) .
C1 H1A 0.9800 .
C1 H1B 0.9800 .
C2 C3 1.529(5) .
C2 H2A 0.9800 .
C2 H2B 0.9800 .
C3 C4 1.523(5) .
C3 H3A 0.9800 .
C3 H3B 0.9800 .
C4 H4A 0.9800 .
C4 H4B 0.9800 .
C5 C6 1.464(6) .
C5 H5A 0.9800 .
C5 H5B 0.9800 .
C6 C7 1.410(7) .
C6 H6A 0.9800 .
C6 H6B 0.9800 .
C7 C8 1.475(6) .
C7 H7A 0.9800 .
C7 H7B 0.9800 .
C8 H8A 0.9800 .
C8 H8B 0.9800 .
C9 C14 1.382(5) .
C9 C10 1.408(5) .
C10 C11 1.388(5) .
C10 H10 0.9400 .
C11 C12 1.366(6) .
C11 H11 0.9400 .
C12 C13 1.368(6) .
C12 H12 0.9400 .
C13 C14 1.385(5) .
C13 H13 0.9400 .
C14 H14 0.9400 .
C15 C20 1.391(5) .
C15 C16 1.398(5) .
C16 C17 1.378(5) .
C16 H16 0.9400 .
C17 C18 1.364(6) .
C17 H17 0.9400 .
C18 C19 1.376(6) .
C18 H18 0.9400 .
C19 C20 1.380(5) .
C19 H19 0.9400 .
C20 H20 0.9400 .
C21 C22 1.389(5) .
C21 C26 1.395(5) .
C22 C23 1.387(5) .
C22 H22 0.9400 .
C23 C24 1.367(6) .
C23 H23 0.9400 .
C24 C25 1.374(6) .
C24 H24 0.9400 .
C25 C26 1.384(5) .
C25 H25 0.9400 .
C26 H26 0.9400 .
C27 C28 1.429(6) .
C27 H27A 0.9800 .
C27 H27B 0.9800 .
C28 C29 1.479(7) .
C28 H28A 0.9800 .
C28 H28B 0.9800 .
C29 C30 1.349(7) .
C29 H29A 0.9800 .
C29 H29B 0.9800 .
C30 H30A 0.9800 .
C30 H30B 0.9800 .
C31 C32 1.502(6) .
C31 H31A 0.9800 .
C31 H31B 0.9800 .
C32 C33 1.506(6) .
C32 H32A 0.9800 .
C32 H32B 0.9800 .
C33 C34 1.473(6) .
C33 H33A 0.9800 .
C33 H33B 0.9800 .
C34 H34A 0.9800 .
C34 H34B 0.9800 .
C35 C40 1.391(5) .
C35 C36 1.392(5) .
C36 C37 1.394(5) .
C36 H36 0.9400 .
C37 C38 1.367(5) .
C37 H37 0.9400 .
C38 C39 1.378(6) .
C38 H38 0.9400 .
C39 C40 1.383(5) .
C39 H39 0.9400 .
C40 H40 0.9400 .
C41 C46 1.384(5) .
C41 C42 1.396(4) .
C42 C43 1.385(5) .
C42 H42 0.9400 .
C43 C44 1.375(5) .
C43 H43 0.9400 .
C44 C45 1.383(5) .
C44 H44 0.9400 .
C45 C46 1.386(5) .
C45 H45 0.9400 .
C46 H46 0.9400 .
C47 C52 1.394(5) .
C47 C48 1.396(5) .
C48 C49 1.382(5) .
C48 H48 0.9400 .
C49 C50 1.371(6) .
C49 H49 0.9400 .
C50 C51 1.382(5) .
C50 H50 0.9400 .
C51 C52 1.381(5) .
C51 H51 0.9400 .
C52 H52 0.9400 .
